data_4066388
loop_
_publ_author_name
'Stander-Grobler, Elzet'
'Schuster, Oliver'
'Heydenrych, Greta'
'Cronje, Stephanie'
'Tosh, Evangeline'
'Albrecht, Martin'
'Frenking, Gernot'
'Raubenheimer, Helgard G.'

_publ_section_title
;
 Pyridine-Derived N-Heterocyclic Carbenes: An Experimental and Theoretical
 Evaluation of the Bonding in and Reactivity of Selected Normal and
 Abnormal Complexes of Nickel(II) and Palladium(II)
;
_journal_issue 22
_journal_name_full Organometallics
_journal_page_first 5821
_journal_paper_doi 10.1021/om100431u
_journal_volume 29
_journal_year 2010
_chemical_formula_moiety 'C46 H38 Cl2 N P2 Pd, C F3 O3 S'
_chemical_formula_sum 'C47 H38 Cl2 F3 N O3 P2 Pd S'
_chemical_formula_weight 993.08
_chemical_name_systematic
;
 ?
;
_space_group_IT_number 15
_symmetry_cell_setting monoclinic
_symmetry_space_group_name_Hall '-C 2yc'
_symmetry_space_group_name_H-M 'C 1 2/c 1'
_atom_sites_solution_hydrogens geom
_atom_sites_solution_primary direct
_atom_sites_solution_secondary difmap
_audit_creation_method SHELXL-97
_cell_angle_alpha 90.00
_cell_angle_beta 99.278(4)
_cell_angle_gamma 90.00
_cell_formula_units_Z 8
_cell_length_a 25.183(6)
_cell_length_b 11.472(2)
_cell_length_c 34.952(7)
_cell_measurement_reflns_used 5762
_cell_measurement_temperature 100(2)
_cell_measurement_theta_max 26.193
_cell_measurement_theta_min 2.217
_cell_volume 9966(4)
_computing_cell_refinement 'SAINT (Bruker, 2003)'
_computing_data_collection 'SMART (Bruker, 2002)'
_computing_data_reduction 'SAINT (Bruker, 2003)'
_computing_molecular_graphics 'SHELXL-97 (Sheldrick, 1997)'
_computing_publication_material 'SHELXL-97 (Sheldrick, 1997)'
_computing_structure_refinement 'SHELXL-97 (Sheldrick, 1997)'
_computing_structure_solution 'SHELXS (Sheldrick, 1990)'
_diffrn_ambient_temperature 100(2)
_diffrn_measured_fraction_theta_full 0.997
_diffrn_measured_fraction_theta_max 0.997
_diffrn_measurement_device_type 'Bruker APEX CCD area detector'
_diffrn_measurement_method \w-scans
_diffrn_radiation_monochromator graphite
_diffrn_radiation_source 'fine-focus sealed tube'
_diffrn_radiation_type MoK\a
_diffrn_radiation_wavelength 0.71073
_diffrn_reflns_av_R_equivalents 0.0471
_diffrn_reflns_av_sigmaI/netI 0.0569
_diffrn_reflns_limit_h_max 30
_diffrn_reflns_limit_h_min -30
_diffrn_reflns_limit_k_max 11
_diffrn_reflns_limit_k_min -13
_diffrn_reflns_limit_l_max 42
_diffrn_reflns_limit_l_min -35
_diffrn_reflns_number 26296
_diffrn_reflns_theta_full 25.35
_diffrn_reflns_theta_max 25.35
_diffrn_reflns_theta_min 1.18
_exptl_absorpt_coefficient_mu 0.634
_exptl_absorpt_correction_T_max 0.939
_exptl_absorpt_correction_T_min 0.7512
_exptl_absorpt_correction_type multi-scan
_exptl_absorpt_process_details 'SADABS (Bruker, 2002)'
_exptl_crystal_colour colourless
_exptl_crystal_density_diffrn 1.324
_exptl_crystal_density_method 'not measured'
_exptl_crystal_description block
_exptl_crystal_F_000 4032
_exptl_crystal_size_max 0.30
_exptl_crystal_size_mid 0.10
_exptl_crystal_size_min 0.10
_platon_squeeze_details
;
;
_refine_diff_density_max 0.913
_refine_diff_density_min -0.537
_refine_diff_density_rms 0.087
_refine_ls_extinction_method none
_refine_ls_goodness_of_fit_ref 0.978
_refine_ls_hydrogen_treatment riding
_refine_ls_matrix_type full
_refine_ls_number_parameters 542
_refine_ls_number_reflns 9103
_refine_ls_number_restraints 0
_refine_ls_restrained_S_all 0.978
_refine_ls_R_factor_all 0.0553
_refine_ls_R_factor_gt 0.0417
_refine_ls_shift/su_max 0.001
_refine_ls_shift/su_mean 0.000
_refine_ls_structure_factor_coef Fsqd
_refine_ls_weighting_details 'calc w=1/[\s^2^(Fo^2^)+(0.0534P)^2^+0.0000P] where P=(Fo^2^+2Fc^2^)/3'
_refine_ls_weighting_scheme calc
_refine_ls_wR_factor_gt 0.0930
_refine_ls_wR_factor_ref 0.0973
_reflns_number_gt 7069
_reflns_number_total 9103
_reflns_threshold_expression >2sigma(I)
_cod_data_source_file om100431u_si_002.cif
_cod_data_source_block 9aOTf
_cod_original_sg_symbol_H-M C2/c
_cod_database_code 4066388

loop_
_symmetry_equiv_pos_as_xyz
'x, y, z'
'-x, y, -z+1/2'
'x+1/2, y+1/2, z'
'-x+1/2, y+1/2, -z+1/2'
'-x, -y, -z'
'x, -y, z-1/2'
'-x+1/2, -y+1/2, -z'
'x+1/2, -y+1/2, z-1/2'

loop_
_atom_site_label
_atom_site_type_symbol
_atom_site_fract_x
_atom_site_fract_y
_atom_site_fract_z
_atom_site_U_iso_or_equiv
_atom_site_adp_type
_atom_site_occupancy
_atom_site_symmetry_multiplicity
_atom_site_calc_flag
_atom_site_refinement_flags
C01 C 0.37395(15) 0.5550(4) 0.09703(12) 0.0390(10) Uani 1 1 d .
C2 C 0.07165(13) 0.9097(3) 0.09229(10) 0.0202(7) Uani 1 1 d .
H47 H 0.0386 0.9424 0.0947 0.024 Uiso 1 1 calc R
C3 C 0.09232(12) 0.8218(3) 0.11753(9) 0.0184(7) Uani 1 1 d .
H8 H 0.0731 0.7976 0.1367 0.022 Uiso 1 1 calc R
C4 C 0.14085(12) 0.7695(2) 0.11469(9) 0.0145(7) Uani 1 1 d .
C5 C 0.22086(12) 0.7695(3) 0.08137(10) 0.0200(7) Uani 1 1 d .
H42 H 0.2357 0.7086 0.0971 0.024 Uiso 1 1 calc R
C6 C 0.24867(13) 0.8131(3) 0.05439(10) 0.0241(8) Uani 1 1 d .
H41 H 0.2823 0.7833 0.0519 0.029 Uiso 1 1 calc R
C7 C 0.22572(13) 0.9039(3) 0.03021(10) 0.0214(7) Uani 1 1 d .
C8 C 0.17620(13) 0.9489(3) 0.03284(9) 0.0184(7) Uani 1 1 d .
H45 H 0.1614 1.0077 0.0161 0.022 Uiso 1 1 calc R
C9 C 0.14814(12) 0.9049(3) 0.06114(9) 0.0153(7) Uani 1 1 d .
C10 C 0.16981(12) 0.8140(3) 0.08634(9) 0.0155(7) Uani 1 1 d .
C11 C 0.07280(13) 1.0388(3) 0.03769(10) 0.0245(8) Uani 1 1 d .
H48A H 0.0375 1.0562 0.0432 0.037 Uiso 1 1 calc R
H48B H 0.0700 1.0110 0.0115 0.037 Uiso 1 1 calc R
H48C H 0.0944 1.1081 0.0407 0.037 Uiso 1 1 calc R
C111 C 0.19998(13) 0.9100(3) 0.18511(9) 0.0192(7) Uani 1 1 d .
C112 C 0.23182(14) 0.9603(3) 0.16058(10) 0.0242(8) Uani 1 1 d .
H11 H 0.2591 0.9169 0.1524 0.029 Uiso 1 1 calc R
C113 C 0.22327(16) 1.0742(3) 0.14827(11) 0.0350(9) Uani 1 1 d .
H340 H 0.2449 1.1075 0.1320 0.042 Uiso 1 1 calc R
C114 C 0.18257(17) 1.1386(3) 0.16008(11) 0.0355(9) Uani 1 1 d .
H13 H 0.1766 1.2151 0.1516 0.043 Uiso 1 1 calc R
C115 C 0.15080(16) 1.0894(3) 0.18444(11) 0.0332(9) Uani 1 1 d .
H390 H 0.1236 1.1333 0.1925 0.040 Uiso 1 1 calc R
C116 C 0.15898(14) 0.9762(3) 0.19696(10) 0.0248(8) Uani 1 1 d .
H24 H 0.1372 0.9437 0.2133 0.030 Uiso 1 1 calc R
C121 C 0.28071(12) 0.7362(3) 0.20779(9) 0.0192(7) Uani 1 1 d .
C122 C 0.30459(14) 0.6337(3) 0.19787(10) 0.0245(8) Uani 1 1 d .
H33 H 0.2833 0.5754 0.1848 0.029 Uiso 1 1 calc R
C123 C 0.35969(14) 0.6171(3) 0.20723(11) 0.0296(8) Uani 1 1 d .
H34 H 0.3751 0.5482 0.2003 0.036 Uiso 1 1 calc R
C124 C 0.39156(14) 0.7028(3) 0.22674(10) 0.0300(9) Uani 1 1 d .
H23 H 0.4285 0.6917 0.2332 0.036 Uiso 1 1 calc R
C125 C 0.36856(14) 0.8046(3) 0.23665(10) 0.0311(9) Uani 1 1 d .
H430 H 0.3901 0.8621 0.2499 0.037 Uiso 1 1 calc R
C126 C 0.31320(14) 0.8229(3) 0.22701(10) 0.0268(8) Uani 1 1 d .
H31 H 0.2981 0.8929 0.2334 0.032 Uiso 1 1 calc R
C131 C 0.18189(13) 0.7374(3) 0.24177(10) 0.0198(7) Uani 1 1 d .
C132 C 0.14266(17) 0.6563(4) 0.24597(12) 0.0423(10) Uani 1 1 d .
H27 H 0.1285 0.6096 0.2251 0.051 Uiso 1 1 calc R
C133 C 0.12408(19) 0.6438(4) 0.28134(14) 0.0514(12) Uani 1 1 d .
H102 H 0.0982 0.5877 0.2838 0.062 Uiso 1 1 calc R
C134 C 0.14331(15) 0.7127(3) 0.31225(11) 0.0339(9) Uani 1 1 d .
H104 H 0.1302 0.7048 0.3355 0.041 Uiso 1 1 calc R
C135 C 0.18194(16) 0.7931(4) 0.30857(10) 0.0363(9) Uani 1 1 d .
H15 H 0.1954 0.8404 0.3295 0.044 Uiso 1 1 calc R
C136 C 0.20138(15) 0.8048(4) 0.27377(10) 0.0360(10) Uani 1 1 d .
H18 H 0.2281 0.8594 0.2719 0.043 Uiso 1 1 calc R
C211 C 0.07771(13) 0.5835(3) 0.05820(9) 0.0203(7) Uani 1 1 d .
C212 C 0.10207(15) 0.6256(3) 0.02794(10) 0.0272(8) Uani 1 1 d .
H10 H 0.1383 0.6103 0.0276 0.033 Uiso 1 1 calc R
C213 C 0.07284(17) 0.6902(3) -0.00172(11) 0.0368(10) Uani 1 1 d .
H20 H 0.0894 0.7171 -0.0220 0.044 Uiso 1 1 calc R
C214 C 0.01983(18) 0.7145(3) -0.00126(12) 0.0438(11) Uani 1 1 d .
H79 H 0.0004 0.7580 -0.0212 0.053 Uiso 1 1 calc R
C215 C -0.00491(16) 0.6748(4) 0.02872(13) 0.0452(11) Uani 1 1 d .
H440 H -0.0409 0.6920 0.0290 0.054 Uiso 1 1 calc R
C216 C 0.02390(14) 0.6089(3) 0.05863(11) 0.0309(9) Uani 1 1 d .
H400 H 0.0071 0.5821 0.0788 0.037 Uiso 1 1 calc R
C221 C 0.16168(12) 0.4134(3) 0.07720(9) 0.0173(7) Uani 1 1 d .
C222 C 0.14231(13) 0.3541(3) 0.04292(9) 0.0203(7) Uani 1 1 d .
H39 H 0.1073 0.3676 0.0306 0.024 Uiso 1 1 calc R
C223 C 0.17406(14) 0.2760(3) 0.02697(10) 0.0246(8) Uani 1 1 d .
H38 H 0.1606 0.2374 0.0041 0.030 Uiso 1 1 calc R
C224 C 0.22618(14) 0.2555(3) 0.04524(10) 0.0253(8) Uani 1 1 d .
H37 H 0.2475 0.2015 0.0349 0.030 Uiso 1 1 calc R
C225 C 0.24667(13) 0.3150(3) 0.07875(10) 0.0235(7) Uani 1 1 d .
H36 H 0.2819 0.3021 0.0907 0.028 Uiso 1 1 calc R
C226 C 0.21456(13) 0.3939(3) 0.09451(10) 0.0206(7) Uani 1 1 d .
H29 H 0.2286 0.4343 0.1169 0.025 Uiso 1 1 calc R
C231 C 0.07150(12) 0.4232(3) 0.12099(9) 0.0209(7) Uani 1 1 d .
C232 C 0.04691(15) 0.4737(3) 0.14990(11) 0.0349(9) Uani 1 1 d .
H26 H 0.0555 0.5498 0.1577 0.042 Uiso 1 1 calc R
C233 C 0.00993(16) 0.4125(4) 0.16719(12) 0.0420(10) Uani 1 1 d .
H105 H -0.0063 0.4475 0.1863 0.050 Uiso 1 1 calc R
C234 C -0.00280(15) 0.2993(3) 0.15594(11) 0.0360(9) Uani 1 1 d .
H80 H -0.0278 0.2581 0.1674 0.043 Uiso 1 1 calc R
C235 C 0.02144(15) 0.2474(3) 0.12772(12) 0.0367(9) Uani 1 1 d .
H380 H 0.0133 0.1706 0.1205 0.044 Uiso 1 1 calc R
C236 C 0.05825(14) 0.3099(3) 0.10999(10) 0.0282(8) Uani 1 1 d .
H310 H 0.0740 0.2750 0.0906 0.034 Uiso 1 1 calc R
Cl1 Cl 0.18686(3) 0.46230(7) 0.18487(2) 0.02262(19) Uani 1 1 d .
Cl71 Cl 0.26188(4) 0.96181(8) -0.00363(3) 0.0371(2) Uani 1 1 d .
F1 F 0.40403(10) 0.6173(2) 0.12420(8) 0.0548(7) Uani 1 1 d .
F2 F 0.35004(13) 0.6281(3) 0.07103(10) 0.0933(12) Uani 1 1 d .
F3 F 0.33741(12) 0.5022(3) 0.11387(10) 0.0955(13) Uani 1 1 d .
N1 N 0.09796(10) 0.9484(2) 0.06470(7) 0.0167(6) Uani 1 1 d .
O1 O 0.37564(11) 0.3940(2) 0.04631(7) 0.0353(6) Uani 1 1 d .
O2 O 0.45080(11) 0.5247(3) 0.05925(9) 0.0502(8) Uani 1 1 d .
O3 O 0.43960(17) 0.3816(3) 0.10621(9) 0.0743(11) Uani 1 1 d .
P1 P 0.20770(3) 0.75517(7) 0.19639(2) 0.01689(18) Uani 1 1 d .
P2 P 0.11908(3) 0.51190(7) 0.09952(2) 0.01547(18) Uani 1 1 d .
Pd1 Pd 0.165045(9) 0.632136(19) 0.147589(7) 0.01403(8) Uani 1 1 d .
S1 S 0.41369(4) 0.45115(8) 0.07487(3) 0.0298(2) Uani 1 1 d .

loop_
_atom_site_aniso_label
_atom_site_aniso_U_11
_atom_site_aniso_U_22
_atom_site_aniso_U_33
_atom_site_aniso_U_23
_atom_site_aniso_U_13
_atom_site_aniso_U_12
C01 0.025(2) 0.045(3) 0.047(3) -0.019(2) 0.0048(19) -0.0038(19)
C2 0.0206(16) 0.0152(16) 0.0241(19) -0.0007(14) 0.0017(15) 0.0018(13)
C3 0.0195(16) 0.0177(16) 0.0181(17) 0.0013(13) 0.0033(14) -0.0004(14)
C4 0.0202(16) 0.0083(15) 0.0129(16) -0.0027(12) -0.0041(13) -0.0043(12)
C5 0.0205(16) 0.0115(16) 0.0271(19) 0.0025(14) 0.0013(14) 0.0035(13)
C6 0.0159(16) 0.0203(18) 0.037(2) -0.0051(16) 0.0087(15) 0.0011(14)
C7 0.0256(18) 0.0156(16) 0.0255(19) -0.0010(14) 0.0115(15) -0.0036(14)
C8 0.0232(17) 0.0108(16) 0.0214(17) 0.0038(13) 0.0047(14) 0.0001(13)
C9 0.0167(15) 0.0106(15) 0.0184(17) -0.0032(12) 0.0020(13) 0.0000(12)
C10 0.0180(15) 0.0123(15) 0.0153(16) -0.0012(13) 0.0001(13) -0.0005(13)
C11 0.0230(17) 0.0229(18) 0.029(2) 0.0129(15) 0.0072(15) 0.0085(15)
C111 0.0244(17) 0.0108(15) 0.0194(18) -0.0032(13) -0.0055(14) -0.0020(13)
C112 0.0264(18) 0.0155(17) 0.030(2) -0.0046(15) 0.0028(16) -0.0033(14)
C113 0.042(2) 0.023(2) 0.039(2) 0.0061(17) 0.0055(19) -0.0102(17)
C114 0.053(2) 0.0112(17) 0.038(2) 0.0022(16) -0.0061(19) 0.0006(17)
C115 0.046(2) 0.0190(18) 0.035(2) -0.0033(16) 0.0069(19) 0.0067(17)
C116 0.0319(19) 0.0190(17) 0.0239(19) -0.0029(14) 0.0055(16) 0.0034(15)
C121 0.0183(16) 0.0223(17) 0.0165(17) 0.0021(13) 0.0011(14) -0.0010(14)
C122 0.0260(18) 0.0257(19) 0.0209(18) -0.0040(15) 0.0005(15) -0.0002(15)
C123 0.0294(19) 0.033(2) 0.028(2) -0.0001(16) 0.0091(16) 0.0068(16)
C124 0.0162(16) 0.046(2) 0.027(2) 0.0063(17) 0.0013(15) 0.0041(17)
C125 0.0271(19) 0.037(2) 0.027(2) -0.0029(17) -0.0023(16) -0.0063(17)
C126 0.0270(18) 0.0288(19) 0.0237(19) -0.0088(15) 0.0010(15) 0.0016(16)
C131 0.0210(16) 0.0140(16) 0.0230(18) 0.0024(13) -0.0006(14) 0.0029(13)
C132 0.049(2) 0.045(3) 0.036(2) -0.0198(19) 0.015(2) -0.017(2)
C133 0.060(3) 0.043(3) 0.060(3) -0.016(2) 0.036(2) -0.020(2)
C134 0.042(2) 0.033(2) 0.030(2) 0.0024(17) 0.0148(18) 0.0048(18)
C135 0.042(2) 0.045(2) 0.0186(19) -0.0023(17) -0.0023(17) -0.0066(19)
C136 0.039(2) 0.048(2) 0.0181(19) -0.0016(17) -0.0030(17) -0.0185(19)
C211 0.0222(17) 0.0153(16) 0.0202(18) -0.0071(13) -0.0064(14) -0.0001(14)
C212 0.0310(19) 0.0248(19) 0.0226(19) 0.0017(15) -0.0051(16) -0.0023(16)
C213 0.054(3) 0.028(2) 0.024(2) 0.0045(17) -0.0086(19) 0.0000(19)
C214 0.061(3) 0.032(2) 0.030(2) 0.0011(18) -0.021(2) 0.015(2)
C215 0.032(2) 0.051(3) 0.045(3) -0.013(2) -0.019(2) 0.018(2)
C216 0.0235(18) 0.033(2) 0.032(2) -0.0081(17) -0.0056(16) 0.0022(16)
C221 0.0217(16) 0.0153(16) 0.0153(17) 0.0010(13) 0.0044(14) -0.0004(13)
C222 0.0220(16) 0.0186(17) 0.0200(18) -0.0034(14) 0.0021(14) -0.0092(14)
C223 0.040(2) 0.0151(17) 0.0203(18) -0.0044(14) 0.0089(16) -0.0078(15)
C224 0.037(2) 0.0148(17) 0.028(2) 0.0013(14) 0.0174(17) 0.0015(15)
C225 0.0245(17) 0.0208(18) 0.0261(19) 0.0062(15) 0.0065(15) 0.0014(15)
C226 0.0270(17) 0.0165(17) 0.0177(18) -0.0013(13) 0.0023(14) -0.0052(14)
C231 0.0200(16) 0.0217(17) 0.0198(18) -0.0012(14) -0.0008(14) -0.0043(14)
C232 0.037(2) 0.036(2) 0.036(2) -0.0202(18) 0.0173(18) -0.0135(18)
C233 0.043(2) 0.048(2) 0.040(2) -0.018(2) 0.020(2) -0.016(2)
C234 0.036(2) 0.040(2) 0.034(2) 0.0004(18) 0.0142(18) -0.0136(18)
C235 0.041(2) 0.024(2) 0.049(3) -0.0061(18) 0.018(2) -0.0120(17)
C236 0.0300(19) 0.0246(19) 0.032(2) -0.0074(16) 0.0118(16) -0.0058(16)
Cl1 0.0324(4) 0.0150(4) 0.0187(4) 0.0047(3) -0.0010(3) 0.0036(3)
Cl71 0.0437(6) 0.0258(5) 0.0495(6) 0.0060(4) 0.0313(5) 0.0000(4)
F1 0.0487(14) 0.0591(16) 0.0591(17) -0.0384(13) 0.0166(13) -0.0203(12)
F2 0.090(2) 0.075(2) 0.102(3) -0.0298(19) -0.022(2) 0.0600(19)
F3 0.072(2) 0.130(3) 0.102(2) -0.079(2) 0.0660(19) -0.070(2)
N1 0.0193(13) 0.0110(13) 0.0191(14) 0.0027(11) 0.0008(11) 0.0010(11)
O1 0.0465(16) 0.0342(15) 0.0238(14) -0.0088(11) 0.0013(12) -0.0086(12)
O2 0.0309(15) 0.071(2) 0.0528(19) -0.0237(16) 0.0182(14) -0.0138(14)
O3 0.117(3) 0.060(2) 0.0361(19) 0.0017(16) -0.019(2) 0.028(2)
P1 0.0204(4) 0.0125(4) 0.0163(4) -0.0012(3) -0.0013(3) -0.0002(3)
P2 0.0178(4) 0.0130(4) 0.0145(4) -0.0014(3) -0.0008(3) -0.0001(3)
Pd1 0.01839(13) 0.00978(12) 0.01245(13) 0.00044(9) -0.00195(9) 0.00025(10)
S1 0.0366(5) 0.0291(5) 0.0211(5) -0.0024(4) -0.0032(4) 0.0074(4)

loop_
_atom_type_symbol
_atom_type_description
_atom_type_scat_dispersion_real
_atom_type_scat_dispersion_imag
_atom_type_scat_source
C C 0.0033 0.0016 'International Tables Vol C Tables 4.2.6.8 and 6.1.1.4'
H H 0.0000 0.0000 'International Tables Vol C Tables 4.2.6.8 and 6.1.1.4'
Cl Cl 0.1484 0.1585 'International Tables Vol C Tables 4.2.6.8 and 6.1.1.4'
F F 0.0171 0.0103 'International Tables Vol C Tables 4.2.6.8 and 6.1.1.4'
N N 0.0061 0.0033 'International Tables Vol C Tables 4.2.6.8 and 6.1.1.4'
O O 0.0106 0.0060 'International Tables Vol C Tables 4.2.6.8 and 6.1.1.4'
P P 0.1023 0.0942 'International Tables Vol C Tables 4.2.6.8 and 6.1.1.4'
Pd Pd -0.9988 1.0072 'International Tables Vol C Tables 4.2.6.8 and 6.1.1.4'
S S 0.1246 0.1234 'International Tables Vol C Tables 4.2.6.8 and 6.1.1.4'

loop_
_geom_angle_atom_site_label_1
_geom_angle_atom_site_label_2
_geom_angle_atom_site_label_3
_geom_angle
F2 C01 F3 109.2(4)
F2 C01 F1 107.3(3)
F3 C01 F1 106.7(3)
F2 C01 S1 110.4(3)
F3 C01 S1 111.3(3)
F1 C01 S1 111.8(3)
N1 C2 C3 121.7(3)
N1 C2 H47 119.2
C3 C2 H47 119.2
C4 C3 C2 121.1(3)
C4 C3 H8 119.4
C2 C3 H8 119.4
C3 C4 C10 117.1(3)
C3 C4 Pd1 119.7(2)
C10 C4 Pd1 123.1(2)
C6 C5 C10 122.1(3)
C6 C5 H42 119.0
C10 C5 H42 119.0
C5 C6 C7 118.9(3)
C5 C6 H41 120.6
C7 C6 H41 120.6
C8 C7 C6 122.0(3)
C8 C7 Cl71 119.1(3)
C6 C7 Cl71 118.9(2)
C7 C8 C9 118.8(3)
C7 C8 H45 120.6
C9 C8 H45 120.6
N1 C9 C8 120.4(3)
N1 C9 C10 118.4(3)
C8 C9 C10 121.1(3)
C9 C10 C4 120.6(3)
C9 C10 C5 117.0(3)
C4 C10 C5 122.3(3)
N1 C11 H48A 109.5
N1 C11 H48B 109.5
H48A C11 H48B 109.5
N1 C11 H48C 109.5
H48A C11 H48C 109.5
H48B C11 H48C 109.5
C112 C111 C116 119.0(3)
C112 C111 P1 119.0(2)
C116 C111 P1 121.6(3)
C113 C112 C111 120.5(3)
C113 C112 H11 119.7
C111 C112 H11 119.7
C114 C113 C112 120.0(4)
C114 C113 H340 120.0
C112 C113 H340 120.0
C115 C114 C113 119.9(3)
C115 C114 H13 120.1
C113 C114 H13 120.1
C116 C115 C114 120.7(4)
C116 C115 H390 119.6
C114 C115 H390 119.6
C115 C116 C111 119.9(3)
C115 C116 H24 120.0
C111 C116 H24 120.0
C122 C121 C126 118.8(3)
C122 C121 P1 120.4(2)
C126 C121 P1 120.8(2)
C123 C122 C121 121.0(3)
C123 C122 H33 119.5
C121 C122 H33 119.5
C124 C123 C122 120.0(3)
C124 C123 H34 120.0
C122 C123 H34 120.0
C125 C124 C123 119.7(3)
C125 C124 H23 120.1
C123 C124 H23 120.1
C124 C125 C126 120.8(3)
C124 C125 H430 119.6
C126 C125 H430 119.6
C121 C126 C125 119.7(3)
C121 C126 H31 120.1
C125 C126 H31 120.1
C132 C131 C136 117.2(3)
C132 C131 P1 122.0(3)
C136 C131 P1 120.8(3)
C131 C132 C133 120.7(4)
C131 C132 H27 119.7
C133 C132 H27 119.7
C134 C133 C132 121.0(4)
C134 C133 H102 119.5
C132 C133 H102 119.5
C135 C134 C133 119.1(4)
C135 C134 H104 120.5
C133 C134 H104 120.5
C134 C135 C136 120.4(4)
C134 C135 H15 119.8
C136 C135 H15 119.8
C131 C136 C135 121.6(3)
C131 C136 H18 119.2
C135 C136 H18 119.2
C216 C211 C212 119.1(3)
C216 C211 P2 121.1(3)
C212 C211 P2 119.3(2)
C213 C212 C211 120.6(3)
C213 C212 H10 119.7
C211 C212 H10 119.7
C214 C213 C212 120.2(4)
C214 C213 H20 119.9
C212 C213 H20 119.9
C213 C214 C215 120.2(4)
C213 C214 H79 119.9
C215 C214 H79 119.9
C214 C215 C216 120.3(4)
C214 C215 H440 119.9
C216 C215 H440 119.9
C211 C216 C215 119.8(4)
C211 C216 H400 120.1
C215 C216 H400 120.1
C226 C221 C222 118.3(3)
C226 C221 P2 120.2(2)
C222 C221 P2 121.5(2)
C223 C222 C221 121.3(3)
C223 C222 H39 119.4
C221 C222 H39 119.4
C222 C223 C224 119.5(3)
C222 C223 H38 120.2
C224 C223 H38 120.2
C225 C224 C223 120.3(3)
C225 C224 H37 119.9
C223 C224 H37 119.9
C224 C225 C226 119.8(3)
C224 C225 H36 120.1
C226 C225 H36 120.1
C225 C226 C221 120.8(3)
C225 C226 H29 119.6
C221 C226 H29 119.6
C236 C231 C232 118.5(3)
C236 C231 P2 123.8(3)
C232 C231 P2 117.7(3)
C233 C232 C231 121.1(3)
C233 C232 H26 119.5
C231 C232 H26 119.5
C234 C233 C232 119.7(4)
C234 C233 H105 120.1
C232 C233 H105 120.1
C235 C234 C233 120.2(3)
C235 C234 H80 119.9
C233 C234 H80 119.9
C234 C235 C236 119.9(3)
C234 C235 H380 120.0
C236 C235 H380 120.0
C231 C236 C235 120.6(3)
C231 C236 H310 119.7
C235 C236 H310 119.7
C2 N1 C9 120.9(3)
C2 N1 C11 119.1(3)
C9 N1 C11 120.1(3)
C131 P1 C111 104.91(15)
C131 P1 C121 106.50(14)
C111 P1 C121 103.38(15)
C131 P1 Pd1 112.42(11)
C111 P1 Pd1 114.21(10)
C121 P1 Pd1 114.47(11)
C221 P2 C231 107.60(15)
C221 P2 C211 103.89(15)
C231 P2 C211 104.27(15)
C221 P2 Pd1 114.71(10)
C231 P2 Pd1 108.43(11)
C211 P2 Pd1 117.12(10)
C4 Pd1 P2 88.97(8)
C4 Pd1 P1 90.30(8)
P2 Pd1 P1 177.64(3)
C4 Pd1 Cl1 175.35(9)
P2 Pd1 Cl1 87.35(3)
P1 Pd1 Cl1 93.27(3)
O3 S1 O1 116.92(19)
O3 S1 O2 112.1(2)
O1 S1 O2 114.23(17)
O3 S1 C01 104.8(2)
O1 S1 C01 104.30(17)
O2 S1 C01 102.43(19)

loop_
_geom_bond_atom_site_label_1
_geom_bond_atom_site_label_2
_geom_bond_distance
C01 F2 1.310(5)
C01 F3 1.317(5)
C01 F1 1.324(4)
C01 S1 1.809(4)
C2 N1 1.331(4)
C2 C3 1.384(4)
C2 H47 0.9300
C3 C4 1.379(4)
C3 H8 0.9300
C4 C10 1.417(4)
C4 Pd1 1.988(3)
C5 C6 1.357(5)
C5 C10 1.420(4)
C5 H42 0.9300
C6 C7 1.406(5)
C6 H41 0.9300
C7 C8 1.366(4)
C7 Cl71 1.737(3)
C8 C9 1.399(4)
C8 H45 0.9300
C9 N1 1.383(4)
C9 C10 1.416(4)
C11 N1 1.475(4)
C11 H48A 0.9600
C11 H48B 0.9600
C11 H48C 0.9600
C111 C112 1.390(5)
C111 C116 1.397(5)
C111 P1 1.823(3)
C112 C113 1.383(5)
C112 H11 0.9300
C113 C114 1.380(6)
C113 H340 0.9300
C114 C115 1.380(6)
C114 H13 0.9300
C115 C116 1.376(5)
C115 H390 0.9300
C116 H24 0.9300
C121 C122 1.389(5)
C121 C126 1.391(5)
C121 P1 1.830(3)
C122 C123 1.387(5)
C122 H33 0.9300
C123 C124 1.378(5)
C123 H34 0.9300
C124 C125 1.373(5)
C124 H23 0.9300
C125 C126 1.396(5)
C125 H430 0.9300
C126 H31 0.9300
C131 C132 1.382(5)
C131 C136 1.383(5)
C131 P1 1.820(4)
C132 C133 1.398(6)
C132 H27 0.9300
C133 C134 1.363(6)
C133 H102 0.9300
C134 C135 1.362(5)
C134 H104 0.9300
C135 C136 1.389(5)
C135 H15 0.9300
C136 H18 0.9300
C211 C216 1.389(5)
C211 C212 1.392(5)
C211 P2 1.833(3)
C212 C213 1.386(5)
C212 H10 0.9300
C213 C214 1.366(6)
C213 H20 0.9300
C214 C215 1.380(6)
C214 H79 0.9300
C215 C216 1.395(5)
C215 H440 0.9300
C216 H400 0.9300
C221 C226 1.389(4)
C221 C222 1.395(4)
C221 P2 1.818(3)
C222 C223 1.377(5)
C222 H39 0.9300
C223 C224 1.384(5)
C223 H38 0.9300
C224 C225 1.381(5)
C224 H37 0.9300
C225 C226 1.386(5)
C225 H36 0.9300
C226 H29 0.9300
C231 C236 1.382(5)
C231 C232 1.393(5)
C231 P2 1.823(3)
C232 C233 1.381(5)
C232 H26 0.9300
C233 C234 1.380(5)
C233 H105 0.9300
C234 C235 1.377(5)
C234 H80 0.9300
C235 C236 1.394(5)
C235 H380 0.9300
C236 H310 0.9300
Cl1 Pd1 2.3590(8)
O1 S1 1.427(3)
O2 S1 1.431(3)
O3 S1 1.425(3)
P1 Pd1 2.3376(9)
P2 Pd1 2.3321(9)

loop_
_platon_squeeze_void_nr
_platon_squeeze_void_average_x
_platon_squeeze_void_average_y
_platon_squeeze_void_average_z
_platon_squeeze_void_volume
_platon_squeeze_void_count_electrons
_platon_squeeze_void_content
1 0.500 0.165 0.250 452 149 ' '
2 0.000 -0.335 0.250 452 149 ' '
3 0.500 -0.166 0.750 451 149 ' '
4 0.000 0.334 0.750 451 149 ' '
5 0.500 0.155 0.750 9 0 ' '
6 0.000 0.345 0.250 9 0 ' '
7 0.000 0.655 0.750 9 0 ' '
8 0.500 0.845 0.250 9 0 ' '
